data_7123075
loop_
_publ_author_name
'Krempner, Clemens'
'Brar, Amandeep'
'Unruh, Daniel K.'
'Aquino, Adelia'

_publ_section_title
;
 Lewis Acid Base Chemistry of Bestmann&#x2019;s Ylide, Ph3PCCO, and its
 Bulkier Analogue, (Cyclohexyl)3PCCO
;
_journal_name_full 'Chemical Communications'
_journal_paper_doi 10.1039/C9CC01239G
_journal_year 2019
_chemical_formula_sum 'C26 H33 Al2 O P'
_chemical_formula_weight 446.45
_space_group_IT_number 14
_symmetry_cell_setting monoclinic
_symmetry_Int_Tables_number 14
_symmetry_space_group_name_Hall '-P 2ybc'
_symmetry_space_group_name_H-M 'P 1 21/c 1'
_atom_sites_solution_hydrogens geom
_atom_sites_solution_primary dual
_atom_sites_solution_secondary difmap
_audit_creation_date 2018-11-16T15:14:13-00:00
_audit_creation_method 'WinGX routine CIF_UPDATE'
_audit_update_record
;
2018-11-28 deposited with the CCDC.    2019-02-27 downloaded from the CCDC.
;
_cell_angle_alpha 90
_cell_angle_beta 90.665(2)
_cell_angle_gamma 90
_cell_formula_units_Z 4
_cell_length_a 8.6481(10)
_cell_length_b 22.635(3)
_cell_length_c 13.7034(16)
_cell_measurement_reflns_used 9983
_cell_measurement_temperature 180(2)
_cell_measurement_theta_max 26.76
_cell_measurement_theta_min 2.33
_cell_volume 2682.3(6)
_computing_cell_refinement 'Bruker SAINT'
_computing_data_collection 'Bruker APEX2'
_computing_data_reduction 'Bruker SAINT'
_computing_structure_refinement 'SHELXL-2016/6 (Sheldrick, 2016)'
_computing_structure_solution 'SHELXT 2014/5 (Sheldrick, 2014)'
_diffrn_ambient_temperature 180(2)
_diffrn_measured_fraction_theta_full 1
_diffrn_measured_fraction_theta_max 1
_diffrn_measurement_device_type 'Bruker APEX-II CCD'
_diffrn_measurement_method '\w scans'
_diffrn_radiation_monochromator graphite
_diffrn_radiation_source 'fine-focus sealed tube'
_diffrn_radiation_type MoK\a
_diffrn_radiation_wavelength 0.71073
_diffrn_reflns_av_R_equivalents 0.0321
_diffrn_reflns_av_unetI/netI 0.0297
_diffrn_reflns_Laue_measured_fraction_full 1
_diffrn_reflns_Laue_measured_fraction_max 1
_diffrn_reflns_limit_h_max 10
_diffrn_reflns_limit_h_min -10
_diffrn_reflns_limit_k_max 28
_diffrn_reflns_limit_k_min -28
_diffrn_reflns_limit_l_max 17
_diffrn_reflns_limit_l_min -17
_diffrn_reflns_number 28610
_diffrn_reflns_point_group_measured_fraction_full 1
_diffrn_reflns_point_group_measured_fraction_max 1
_diffrn_reflns_theta_full 25.242
_diffrn_reflns_theta_max 26.37
_diffrn_reflns_theta_min 1.737
_exptl_absorpt_coefficient_mu 0.182
_exptl_absorpt_correction_T_max 0.7455
_exptl_absorpt_correction_T_min 0.7007
_exptl_absorpt_correction_type multi-scan
_exptl_absorpt_process_details SADABS
_exptl_crystal_colour colourless
_exptl_crystal_density_diffrn 1.106
_exptl_crystal_description blocky
_exptl_crystal_F_000 952
_exptl_crystal_size_max 0.48
_exptl_crystal_size_mid 0.475
_exptl_crystal_size_min 0.32
_refine_diff_density_max 0.253
_refine_diff_density_min -0.233
_refine_diff_density_rms 0.042
_refine_ls_extinction_method none
_refine_ls_goodness_of_fit_ref 1.043
_refine_ls_hydrogen_treatment constr
_refine_ls_matrix_type full
_refine_ls_number_parameters 277
_refine_ls_number_reflns 5483
_refine_ls_number_restraints 0
_refine_ls_restrained_S_all 1.043
_refine_ls_R_factor_all 0.0531
_refine_ls_R_factor_gt 0.0407
_refine_ls_shift/su_max 0.001
_refine_ls_shift/su_mean 0
_refine_ls_structure_factor_coef Fsqd
_refine_ls_weighting_details 'w=1/[\s^2^(Fo^2^)+(0.0529P)^2^+0.8529P] where P=(Fo^2^+2Fc^2^)/3'
_refine_ls_weighting_scheme calc
_refine_ls_wR_factor_gt 0.1054
_refine_ls_wR_factor_ref 0.1127
_reflns_Friedel_coverage 0
_reflns_number_gt 4410
_reflns_number_total 5483
_reflns_threshold_expression 'I > 2\s(I)'
_cod_data_source_file c9cc01239g2.cif
_cod_data_source_block 10
_cod_original_cell_volume 2682.3(5)
_cod_original_sg_symbol_H-M 'P 21/c'
_cod_database_code 7123075
_shelx_estimated_absorpt_t_min 0.918
_shelx_estimated_absorpt_t_max 0.944

loop_
_symmetry_equiv_pos_as_xyz
'x, y, z'
'-x, y+1/2, -z+1/2'
'-x, -y, -z'
'x, -y-1/2, z-1/2'

loop_
_atom_site_label
_atom_site_type_symbol
_atom_site_fract_x
_atom_site_fract_y
_atom_site_fract_z
_atom_site_U_iso_or_equiv
_atom_site_adp_type
_atom_site_occupancy
_atom_site_site_symmetry_order
_atom_site_calc_flag
_atom_site_refinement_flags_posn
_atom_site_refinement_flags_adp
P1 P 0.45952(5) 0.65582(2) 0.32584(3) 0.03117(13) Uani 1 1 d . .
Al1 Al 0.28493(7) 0.90043(2) 0.30653(5) 0.04400(17) Uani 1 1 d . .
Al2 Al 0.17946(6) 0.76176(2) 0.38974(4) 0.03361(14) Uani 1 1 d . .
O1 O 0.31778(13) 0.82061(5) 0.34055(9) 0.0345(3) Uani 1 1 d . .
C1 C 0.37445(19) 0.72380(7) 0.34213(13) 0.0329(4) Uani 1 1 d . .
C2 C 0.42234(19) 0.77745(7) 0.31373(12) 0.0314(4) Uani 1 1 d . .
C3 C 0.5607(2) 0.79902(9) 0.26108(16) 0.0447(5) Uani 1 1 d . .
H3A H 0.632911 0.766218 0.251577 0.067 Uiso 1 1 calc R U
H3B H 0.611479 0.830121 0.299518 0.067 Uiso 1 1 calc R U
H3C H 0.528874 0.814955 0.197456 0.067 Uiso 1 1 calc R U
C4 C -0.0035(2) 0.75570(11) 0.30625(17) 0.0567(6) Uani 1 1 d . .
H4A H -0.0515 0.716863 0.315044 0.085 Uiso 1 1 calc R U
H4B H 0.026187 0.76051 0.237914 0.085 Uiso 1 1 calc R U
H4C H -0.077384 0.786661 0.323763 0.085 Uiso 1 1 calc R U
C5 C 0.1490(3) 0.76555(11) 0.53028(16) 0.0550(6) Uani 1 1 d . .
H5A H 0.050935 0.746419 0.546592 0.082 Uiso 1 1 calc R U
H5B H 0.146337 0.806958 0.551074 0.082 Uiso 1 1 calc R U
H5C H 0.234244 0.745177 0.563845 0.082 Uiso 1 1 calc R U
C6 C 0.1016(3) 0.91637(11) 0.38664(19) 0.0705(7) Uani 1 1 d . .
H6A H 0.084107 0.959094 0.390173 0.106 Uiso 1 1 calc R U
H6B H 0.118615 0.900697 0.452551 0.106 Uiso 1 1 calc R U
H6C H 0.010855 0.897249 0.35699 0.106 Uiso 1 1 calc R U
C7 C 0.4653(4) 0.94716(11) 0.3467(3) 0.0955(10) Uani 1 1 d . .
H7A H 0.444917 0.989094 0.334178 0.143 Uiso 1 1 calc R U
H7B H 0.555547 0.934561 0.309481 0.143 Uiso 1 1 calc R U
H7C H 0.485543 0.941228 0.416512 0.143 Uiso 1 1 calc R U
C8 C 0.2502(3) 0.89994(12) 0.16355(18) 0.0761(8) Uani 1 1 d . .
H8A H 0.243093 0.940672 0.139687 0.114 Uiso 1 1 calc R U
H8B H 0.153667 0.879027 0.148286 0.114 Uiso 1 1 calc R U
H8C H 0.336568 0.87987 0.131881 0.114 Uiso 1 1 calc R U
C9 C 0.57918(19) 0.63569(7) 0.42908(13) 0.0325(4) Uani 1 1 d . .
C10 C 0.5938(2) 0.57728(9) 0.45867(16) 0.0486(5) Uani 1 1 d . .
H10 H 0.537734 0.547034 0.42576 0.058 Uiso 1 1 calc R U
C11 C 0.6906(2) 0.56343(10) 0.53635(18) 0.0585(6) Uani 1 1 d . .
H11 H 0.699492 0.52355 0.557289 0.07 Uiso 1 1 calc R U
C12 C 0.7737(2) 0.60647(11) 0.58341(16) 0.0522(5) Uani 1 1 d . .
H12 H 0.83971 0.596377 0.636761 0.063 Uiso 1 1 calc R U
C13 C 0.7620(2) 0.66410(10) 0.55374(15) 0.0477(5) Uani 1 1 d . .
H13 H 0.82123 0.693828 0.585752 0.057 Uiso 1 1 calc R U
C14 C 0.6637(2) 0.67906(8) 0.47701(14) 0.0399(4) Uani 1 1 d . .
H14 H 0.654275 0.719139 0.457266 0.048 Uiso 1 1 calc R U
C15 C 0.5759(2) 0.64842(7) 0.21869(13) 0.0337(4) Uani 1 1 d . .
C16 C 0.5134(3) 0.66588(10) 0.12974(16) 0.0532(5) Uani 1 1 d . .
H16 H 0.412443 0.682364 0.127079 0.064 Uiso 1 1 calc R U
C17 C 0.5958(3) 0.65960(11) 0.04556(16) 0.0604(6) Uani 1 1 d . .
H17 H 0.550829 0.670944 -0.015188 0.072 Uiso 1 1 calc R U
C18 C 0.7426(3) 0.63705(11) 0.04870(17) 0.0603(6) Uani 1 1 d . .
H18 H 0.79957 0.632951 -0.009764 0.072 Uiso 1 1 calc R U
C19 C 0.8075(3) 0.62034(11) 0.13634(17) 0.0610(6) Uani 1 1 d . .
H19 H 0.909798 0.605074 0.138475 0.073 Uiso 1 1 calc R U
C20 C 0.7242(2) 0.62569(9) 0.22183(15) 0.0441(5) Uani 1 1 d . .
H20 H 0.7689 0.613751 0.282329 0.053 Uiso 1 1 calc R U
C21 C 0.3036(2) 0.60319(7) 0.31685(14) 0.0359(4) Uani 1 1 d . .
C22 C 0.1926(2) 0.60289(8) 0.38918(16) 0.0440(5) Uani 1 1 d . .
H22 H 0.202328 0.628702 0.443577 0.053 Uiso 1 1 calc R U
C23 C 0.0679(2) 0.56493(9) 0.38178(18) 0.0532(6) Uani 1 1 d . .
H23 H -0.008052 0.564637 0.431284 0.064 Uiso 1 1 calc R U
C24 C 0.0534(2) 0.52764(9) 0.3032(2) 0.0585(6) Uani 1 1 d . .
H24 H -0.033546 0.502142 0.297947 0.07 Uiso 1 1 calc R U
C25 C 0.1637(3) 0.52708(10) 0.2326(2) 0.0633(6) Uani 1 1 d . .
H25 H 0.153997 0.500734 0.178933 0.076 Uiso 1 1 calc R U
C26 C 0.2895(2) 0.56478(9) 0.23901(17) 0.0510(5) Uani 1 1 d . .
H26 H 0.36605 0.564205 0.189852 0.061 Uiso 1 1 calc R U

loop_
_atom_site_aniso_label
_atom_site_aniso_U_11
_atom_site_aniso_U_22
_atom_site_aniso_U_33
_atom_site_aniso_U_23
_atom_site_aniso_U_13
_atom_site_aniso_U_12
P1 0.0246(2) 0.0286(2) 0.0404(3) 0.00149(18) -0.00028(18) 0.00286(17)
Al1 0.0480(4) 0.0323(3) 0.0519(4) 0.0106(3) 0.0091(3) 0.0089(2)
Al2 0.0244(3) 0.0354(3) 0.0411(3) 0.0020(2) 0.0043(2) 0.0003(2)
O1 0.0281(6) 0.0294(6) 0.0462(7) 0.0053(5) 0.0073(5) 0.0050(5)
C1 0.0238(9) 0.0321(9) 0.0429(10) 0.0012(8) 0.0010(7) 0.0025(7)
C2 0.0234(8) 0.0342(9) 0.0365(9) 0.0029(7) 0.0009(7) 0.0055(7)
C3 0.0336(10) 0.0408(10) 0.0599(13) 0.0069(9) 0.0140(9) 0.0023(8)
C4 0.0321(11) 0.0756(16) 0.0622(14) -0.0025(12) -0.0027(10) -0.0002(10)
C5 0.0481(13) 0.0694(15) 0.0476(12) 0.0019(11) 0.0066(10) -0.0135(11)
C6 0.0824(18) 0.0568(14) 0.0731(16) 0.0139(12) 0.0286(14) 0.0335(13)
C7 0.092(2) 0.0427(14) 0.151(3) 0.0042(16) -0.007(2) -0.0173(14)
C8 0.0888(19) 0.0835(19) 0.0561(15) 0.0188(13) 0.0119(13) 0.0386(15)
C9 0.0253(9) 0.0348(9) 0.0374(9) 0.0043(7) 0.0035(7) 0.0030(7)
C10 0.0377(11) 0.0396(10) 0.0683(14) 0.0135(10) -0.0114(10) -0.0034(8)
C11 0.0440(12) 0.0554(13) 0.0760(16) 0.0313(12) -0.0095(11) 0.0014(10)
C12 0.0349(11) 0.0758(15) 0.0459(12) 0.0163(11) -0.0016(9) 0.0048(10)
C13 0.0391(11) 0.0641(13) 0.0398(11) -0.0055(10) -0.0019(9) -0.0018(10)
C14 0.0397(11) 0.0389(10) 0.0411(10) 0.0003(8) 0.0018(8) 0.0007(8)
C15 0.0301(9) 0.0323(9) 0.0385(10) -0.0006(7) -0.0006(7) 0.0031(7)
C16 0.0478(13) 0.0642(14) 0.0475(12) 0.0016(10) -0.0055(10) 0.0204(10)
C17 0.0707(16) 0.0721(16) 0.0382(12) 0.0024(11) -0.0031(11) 0.0141(13)
C18 0.0630(15) 0.0732(16) 0.0450(13) -0.0027(11) 0.0150(11) 0.0054(12)
C19 0.0388(12) 0.0863(17) 0.0582(14) 0.0010(13) 0.0103(10) 0.0152(12)
C20 0.0315(10) 0.0559(12) 0.0448(11) 0.0045(9) 0.0012(8) 0.0072(9)
C21 0.0265(9) 0.0284(9) 0.0525(11) 0.0016(8) -0.0049(8) 0.0027(7)
C22 0.0388(11) 0.0380(10) 0.0552(12) 0.0045(9) 0.0013(9) -0.0022(8)
C23 0.0338(11) 0.0485(12) 0.0773(16) 0.0122(11) 0.0042(10) -0.0032(9)
C24 0.0338(12) 0.0435(12) 0.0980(19) 0.0049(12) -0.0142(12) -0.0074(9)
C25 0.0482(14) 0.0508(13) 0.0907(18) -0.0214(12) -0.0118(13) -0.0051(10)
C26 0.0370(11) 0.0447(11) 0.0713(15) -0.0135(10) 0.0002(10) 0.0008(9)

loop_
_atom_type_symbol
_atom_type_description
_atom_type_scat_dispersion_real
_atom_type_scat_dispersion_imag
_atom_type_scat_source
C C 0.0033 0.0016 'International Tables Vol C Tables 4.2.6.8 and 6.1.1.4'
H H 0 0 'International Tables Vol C Tables 4.2.6.8 and 6.1.1.4'
Al Al 0.0645 0.0514 'International Tables Vol C Tables 4.2.6.8 and 6.1.1.4'
O O 0.0106 0.006 'International Tables Vol C Tables 4.2.6.8 and 6.1.1.4'
P P 0.1023 0.0942 'International Tables Vol C Tables 4.2.6.8 and 6.1.1.4'

loop_
_geom_angle_atom_site_label_1
_geom_angle_atom_site_label_2
_geom_angle_atom_site_label_3
_geom_angle
C1 P1 C15 115.69(8)
C1 P1 C9 111.51(8)
C15 P1 C9 107.21(8)
C1 P1 C21 106.22(8)
C15 P1 C21 107.95(9)
C9 P1 C21 107.99(8)
O1 Al1 C7 109.32(10)
O1 Al1 C6 99.06(8)
C7 Al1 C6 112.81(14)
O1 Al1 C8 105.07(9)
C7 Al1 C8 113.12(15)
C6 Al1 C8 115.99(12)
O1 Al2 C4 110.39(8)
O1 Al2 C5 114.13(8)
C4 Al2 C5 117.74(10)
O1 Al2 C1 69.73(6)
C4 Al2 C1 117.31(9)
C5 Al2 C1 117.63(9)
O1 Al2 C2 35.51(5)
C4 Al2 C2 117.93(8)
C5 Al2 C2 123.76(8)
C1 Al2 C2 34.28(6)
C2 O1 Al1 135.03(10)
C2 O1 Al2 90.87(9)
Al1 O1 Al2 131.24(6)
C2 C1 P1 129.60(14)
C2 C1 Al2 88.29(11)
P1 C1 Al2 141.85(10)
C1 C2 O1 110.91(15)
C1 C2 C3 133.68(16)
O1 C2 C3 115.41(14)
C1 C2 Al2 57.43(10)
O1 C2 Al2 53.62(7)
C3 C2 Al2 168.48(13)
C2 C3 H3A 109.5
C2 C3 H3B 109.5
H3A C3 H3B 109.5
C2 C3 H3C 109.5
H3A C3 H3C 109.5
H3B C3 H3C 109.5
Al2 C4 H4A 109.5
Al2 C4 H4B 109.5
H4A C4 H4B 109.5
Al2 C4 H4C 109.5
H4A C4 H4C 109.5
H4B C4 H4C 109.5
Al2 C5 H5A 109.5
Al2 C5 H5B 109.5
H5A C5 H5B 109.5
Al2 C5 H5C 109.5
H5A C5 H5C 109.5
H5B C5 H5C 109.5
Al1 C6 H6A 109.5
Al1 C6 H6B 109.5
H6A C6 H6B 109.5
Al1 C6 H6C 109.5
H6A C6 H6C 109.5
H6B C6 H6C 109.5
Al1 C7 H7A 109.5
Al1 C7 H7B 109.5
H7A C7 H7B 109.5
Al1 C7 H7C 109.5
H7A C7 H7C 109.5
H7B C7 H7C 109.5
Al1 C8 H8A 109.5
Al1 C8 H8B 109.5
H8A C8 H8B 109.5
Al1 C8 H8C 109.5
H8A C8 H8C 109.5
H8B C8 H8C 109.5
C14 C9 C10 119.38(17)
C14 C9 P1 119.22(14)
C10 C9 P1 121.32(15)
C11 C10 C9 119.6(2)
C11 C10 H10 120.2
C9 C10 H10 120.2
C12 C11 C10 120.8(2)
C12 C11 H11 119.6
C10 C11 H11 119.6
C11 C12 C13 120.11(19)
C11 C12 H12 119.9
C13 C12 H12 119.9
C12 C13 C14 120.0(2)
C12 C13 H13 120
C14 C13 H13 120
C9 C14 C13 120.14(18)
C9 C14 H14 119.9
C13 C14 H14 119.9
C20 C15 C16 119.09(18)
C20 C15 P1 122.51(14)
C16 C15 P1 118.40(14)
C17 C16 C15 120.7(2)
C17 C16 H16 119.7
C15 C16 H16 119.7
C18 C17 C16 120.2(2)
C18 C17 H17 119.9
C16 C17 H17 119.9
C17 C18 C19 120.0(2)
C17 C18 H18 120
C19 C18 H18 120
C18 C19 C20 120.2(2)
C18 C19 H19 119.9
C20 C19 H19 119.9
C15 C20 C19 119.79(19)
C15 C20 H20 120.1
C19 C20 H20 120.1
C26 C21 C22 119.54(18)
C26 C21 P1 121.91(15)
C22 C21 P1 118.52(14)
C23 C22 C21 119.8(2)
C23 C22 H22 120.1
C21 C22 H22 120.1
C24 C23 C22 120.3(2)
C24 C23 H23 119.9
C22 C23 H23 119.9
C25 C24 C23 120.2(2)
C25 C24 H24 119.9
C23 C24 H24 119.9
C24 C25 C26 120.3(2)
C24 C25 H25 119.9
C26 C25 H25 119.9
C21 C26 C25 120.0(2)
C21 C26 H26 120
C25 C26 H26 120

loop_
_geom_bond_atom_site_label_1
_geom_bond_atom_site_label_2
_geom_bond_distance
P1 C1 1.7211(17)
P1 C15 1.7977(19)
P1 C9 1.8017(18)
P1 C21 1.8023(18)
Al1 O1 1.8867(13)
Al1 C7 1.958(3)
Al1 C6 1.972(2)
Al1 C8 1.979(3)
Al2 O1 1.9179(13)
Al2 C4 1.947(2)
Al2 C5 1.949(2)
Al2 C1 2.0083(18)
Al2 C2 2.3820(18)
O1 C2 1.3837(19)
C1 C2 1.342(2)
C2 C3 1.487(2)
C3 H3A 0.98
C3 H3B 0.98
C3 H3C 0.98
C4 H4A 0.98
C4 H4B 0.98
C4 H4C 0.98
C5 H5A 0.98
C5 H5B 0.98
C5 H5C 0.98
C6 H6A 0.98
C6 H6B 0.98
C6 H6C 0.98
C7 H7A 0.98
C7 H7B 0.98
C7 H7C 0.98
C8 H8A 0.98
C8 H8B 0.98
C8 H8C 0.98
C9 C14 1.385(3)
C9 C10 1.388(2)
C10 C11 1.382(3)
C10 H10 0.95
C11 C12 1.368(3)
C11 H11 0.95
C12 C13 1.370(3)
C12 H12 0.95
C13 C14 1.387(3)
C13 H13 0.95
C14 H14 0.95
C15 C20 1.382(3)
C15 C16 1.385(3)
C16 C17 1.370(3)
C16 H16 0.95
C17 C18 1.369(3)
C17 H17 0.95
C18 C19 1.373(3)
C18 H18 0.95
C19 C20 1.388(3)
C19 H19 0.95
C20 H20 0.95
C21 C26 1.380(3)
C21 C22 1.388(3)
C22 C23 1.382(3)
C22 H22 0.95
C23 C24 1.373(3)
C23 H23 0.95
C24 C25 1.367(3)
C24 H24 0.95
C25 C26 1.385(3)
C25 H25 0.95
C26 H26 0.95
